data_1572757
loop_
_publ_author_name
'Anju, Balakrishnan S.'
'Nair, Neeraja R.'
'Rajput, Janavi'
'Bertke, Jeffery A.'
'Mondal, Bhaskar'
'Kundu, Subrata'

_publ_section_title
;
 Role of ancillary ligands in <i>S</i>-nitrosothiol and NO generation from
 nitrite-thiol interactions at mononuclear zinc(ii) sites.
;
_journal_issue 43
_journal_name_full 'Chemical science'
_journal_page_first 18000
_journal_page_last 18007
_journal_paper_doi 10.1039/d4sc04853a
_journal_volume 15
_journal_year 2024
_chemical_formula_moiety 'C28 H47 N8 O P Zn, 2(Cl O4)'
_chemical_formula_sum 'C28 H47 Cl2 N8 O9 P Zn'
_chemical_formula_weight 806.97
_space_group_crystal_system monoclinic
_space_group_IT_number 14
_space_group_name_Hall '-P 2ybc'
_space_group_name_H-M_alt 'P 1 21/c 1'
_atom_sites_solution_hydrogens geom
_atom_sites_solution_primary intrinsic
_audit_creation_method SHELXL-2019/1
_audit_update_record
;
2024-05-16 deposited with the CCDC.	2024-10-03 downloaded from the CCDC.
;
_cell_angle_alpha 90
_cell_angle_beta 92.188(5)
_cell_angle_gamma 90
_cell_formula_units_Z 4
_cell_length_a 8.5047(13)
_cell_length_b 21.305(4)
_cell_length_c 20.512(3)
_cell_measurement_reflns_used 9933
_cell_measurement_temperature 150(2)
_cell_measurement_theta_max 27.95
_cell_measurement_theta_min 2.15
_cell_volume 3713.9(11)
_computing_cell_refinement 'SAINT V8.37A (Bruker, 2005)'
_computing_data_collection 'APEX3 V2016.5-0 (Bruker, 2016)'
_computing_data_reduction
; 
SAINT V8.37A, XPREP v2014/2, SADABS V2016/2 (Bruker, 2016) 
;
_computing_molecular_graphics 'SHELXLE v932 (Hubschle, 2011)'
_computing_publication_material 'XCIF V2014-2 (Bruker, 2014)'
_computing_structure_refinement 'SHELXL-2019/1 (Sheldrick, 2019)'
_computing_structure_solution 'SHELX-2014-5 (Sheldrick, 2015)'
_diffrn_ambient_temperature 150(2)
_diffrn_measured_fraction_theta_full 0.999
_diffrn_measured_fraction_theta_max 0.985
_diffrn_measurement_device_type 'Bruker ApexII CCD'
_diffrn_measurement_method 'profile data from \f and \w scans'
_diffrn_radiation_monochromator 'multilayer mirrors'
_diffrn_radiation_source 'fine-focus sealed tube'
_diffrn_radiation_type MoK\a
_diffrn_radiation_wavelength 0.71073
_diffrn_reflns_av_R_equivalents 0.0642
_diffrn_reflns_av_unetI/netI 0.0490
_diffrn_reflns_Laue_measured_fraction_full 0.999
_diffrn_reflns_Laue_measured_fraction_max 0.985
_diffrn_reflns_limit_h_max 11
_diffrn_reflns_limit_h_min -11
_diffrn_reflns_limit_k_max 28
_diffrn_reflns_limit_k_min -28
_diffrn_reflns_limit_l_max 27
_diffrn_reflns_limit_l_min -27
_diffrn_reflns_number 65502
_diffrn_reflns_point_group_measured_fraction_full 0.999
_diffrn_reflns_point_group_measured_fraction_max 0.985
_diffrn_reflns_theta_full 25.242
_diffrn_reflns_theta_max 28.645
_diffrn_reflns_theta_min 1.379
_exptl_absorpt_coefficient_mu 0.908
_exptl_absorpt_correction_T_max 0.7457
_exptl_absorpt_correction_T_min 0.6512
_exptl_absorpt_correction_type multi-scan
_exptl_absorpt_process_details 'SADABS V2016/2 (Bruker, 2016)'
_exptl_crystal_colour colourless
_exptl_crystal_density_diffrn 1.443
_exptl_crystal_density_method 'not measured'
_exptl_crystal_description plate
_exptl_crystal_F_000 1688
_exptl_crystal_size_max 0.110
_exptl_crystal_size_mid 0.085
_exptl_crystal_size_min 0.045
_refine_diff_density_max 1.188
_refine_diff_density_min -0.455
_refine_diff_density_rms 0.082
_refine_ls_extinction_method none
_refine_ls_goodness_of_fit_ref 1.032
_refine_ls_hydrogen_treatment constr
_refine_ls_matrix_type full
_refine_ls_number_parameters 621
_refine_ls_number_reflns 9412
_refine_ls_number_restraints 535
_refine_ls_restrained_S_all 1.066
_refine_ls_R_factor_all 0.0786
_refine_ls_R_factor_gt 0.0507
_refine_ls_shift/su_max 0.001
_refine_ls_shift/su_mean 0.000
_refine_ls_structure_factor_coef Fsqd
_refine_ls_weighting_details 'w=1/[\s^2^(Fo^2^)+(0.0614P)^2^+4.1664P] where P=(Fo^2^+2Fc^2^)/3'
_refine_ls_weighting_scheme calc
_refine_ls_wR_factor_gt 0.1221
_refine_ls_wR_factor_ref 0.1367
_reflns_Friedel_coverage 0.000
_reflns_number_gt 6802
_reflns_number_total 9412
_reflns_threshold_expression 'I > 2\s(I)'
_cod_data_source_file d4sc04853a2.cif
_cod_data_source_block ABS1364
_cod_depositor_comments 'Adding full bibliography for 1572750--1572760.cif.'
_cod_original_cell_volume 3713.9(10)
_cod_original_sg_symbol_H-M 'P 21/c'
_cod_database_code 1572757
_shelx_shelxl_version_number 2019/1
_shelx_space_group_comment
;
The symmetry employed for this shelxl refinement is uniquely defined
by the following loop, which should always be used as a source of
symmetry information in preference to the above space-group names.
They are only intended as comments.
;
_shelx_estimated_absorpt_t_min 0.907
_shelx_estimated_absorpt_t_max 0.960

loop_
_space_group_symop_operation_xyz
'x, y, z'
'-x, y+1/2, -z+1/2'
'-x, -y, -z'
'x, -y-1/2, z-1/2'

loop_
_atom_site_label
_atom_site_type_symbol
_atom_site_fract_x
_atom_site_fract_y
_atom_site_fract_z
_atom_site_U_iso_or_equiv
_atom_site_adp_type
_atom_site_occupancy
_atom_site_site_symmetry_order
_atom_site_calc_flag
_atom_site_refinement_flags_posn
_atom_site_refinement_flags_adp
_atom_site_refinement_flags_occupancy
_atom_site_disorder_assembly
_atom_site_disorder_group
Zn1 Zn 0.72569(4) 0.66576(2) 0.73985(2) 0.02127(10) Uani 1 1 d D . . . .
O1 O 0.7674(5) 0.58657(14) 0.69287(16) 0.0428(9) Uani 0.802(5) 1 d D U P A 1
P1 P 0.7613(3) 0.54277(12) 0.63597(11) 0.0361(4) Uani 0.802(5) 1 d D U P A 1
C23 C 0.7963(9) 0.5828(3) 0.5607(3) 0.0681(16) Uani 0.802(5) 1 d D U P A 1
H23A H 0.717450 0.616760 0.555335 0.082 Uiso 0.802(5) 1 calc R U P A 1
H23B H 0.901064 0.602969 0.564956 0.082 Uiso 0.802(5) 1 calc R U P A 1
C24 C 0.7913(8) 0.5447(3) 0.4998(3) 0.080(2) Uani 0.802(5) 1 d D U P A 1
H24A H 0.831984 0.569628 0.464035 0.120 Uiso 0.802(5) 1 calc R U P A 1
H24B H 0.682405 0.532349 0.489000 0.120 Uiso 0.802(5) 1 calc R U P A 1
H24C H 0.856152 0.507046 0.506388 0.120 Uiso 0.802(5) 1 calc R U P A 1
C25 C 0.5688(7) 0.5087(3) 0.6269(4) 0.0756(17) Uani 0.802(5) 1 d D U P A 1
H25A H 0.493249 0.542242 0.614121 0.091 Uiso 0.802(5) 1 calc R U P A 1
H25B H 0.569267 0.477949 0.590740 0.091 Uiso 0.802(5) 1 calc R U P A 1
C26 C 0.5117(9) 0.4771(4) 0.6849(5) 0.091(3) Uani 0.802(5) 1 d D U P A 1
H26A H 0.428303 0.447392 0.671782 0.137 Uiso 0.802(5) 1 calc R U P A 1
H26B H 0.469835 0.508339 0.714672 0.137 Uiso 0.802(5) 1 calc R U P A 1
H26C H 0.598671 0.454375 0.706913 0.137 Uiso 0.802(5) 1 calc R U P A 1
C27 C 0.9004(7) 0.4798(2) 0.6457(3) 0.0539(14) Uani 0.802(5) 1 d D U P A 1
H27A H 0.869151 0.452155 0.681826 0.065 Uiso 0.802(5) 1 calc R U P A 1
H27B H 0.899987 0.454422 0.605279 0.065 Uiso 0.802(5) 1 calc R U P A 1
C28 C 1.0655(6) 0.5051(3) 0.6605(3) 0.0621(15) Uani 0.802(5) 1 d D U P A 1
H28A H 1.136571 0.470219 0.671706 0.093 Uiso 0.802(5) 1 calc R U P A 1
H28B H 1.063193 0.534438 0.697256 0.093 Uiso 0.802(5) 1 calc R U P A 1
H28C H 1.102908 0.526981 0.622014 0.093 Uiso 0.802(5) 1 calc R U P A 1
O1B O 0.6920(17) 0.5967(5) 0.6733(6) 0.037(2) Uani 0.198(5) 1 d D U P A 2
P1B P 0.7497(15) 0.5464(6) 0.6289(6) 0.0533(19) Uani 0.198(5) 1 d D U P A 2
C23B C 0.849(2) 0.5842(11) 0.5636(8) 0.055(3) Uani 0.198(5) 1 d D U P A 2
H23C H 0.905869 0.620825 0.582470 0.066 Uiso 0.198(5) 1 calc R U P A 2
H23D H 0.928961 0.554604 0.548282 0.066 Uiso 0.198(5) 1 calc R U P A 2
C24B C 0.758(3) 0.6061(12) 0.5065(9) 0.073(5) Uani 0.198(5) 1 d D U P A 2
H24D H 0.830044 0.619104 0.472798 0.110 Uiso 0.198(5) 1 calc R U P A 2
H24E H 0.692927 0.641915 0.518568 0.110 Uiso 0.198(5) 1 calc R U P A 2
H24F H 0.690411 0.572155 0.489617 0.110 Uiso 0.198(5) 1 calc R U P A 2
C25B C 0.579(2) 0.5062(9) 0.5969(9) 0.056(3) Uani 0.198(5) 1 d D U P A 2
H25C H 0.501994 0.537145 0.578987 0.067 Uiso 0.198(5) 1 calc R U P A 2
H25D H 0.608975 0.478257 0.560852 0.067 Uiso 0.198(5) 1 calc R U P A 2
C26B C 0.504(3) 0.4682(12) 0.6483(12) 0.056(5) Uani 0.198(5) 1 d D U P A 2
H26D H 0.427057 0.439505 0.627905 0.084 Uiso 0.198(5) 1 calc R U P A 2
H26E H 0.451623 0.496218 0.678430 0.084 Uiso 0.198(5) 1 calc R U P A 2
H26F H 0.585401 0.443941 0.672386 0.084 Uiso 0.198(5) 1 calc R U P A 2
C27B C 0.890(2) 0.4907(10) 0.6607(10) 0.056(3) Uani 0.198(5) 1 d D U P A 2
H27C H 0.923910 0.502768 0.705735 0.067 Uiso 0.198(5) 1 calc R U P A 2
H27D H 0.840690 0.448701 0.662445 0.067 Uiso 0.198(5) 1 calc R U P A 2
C28B C 1.035(2) 0.4878(12) 0.6176(13) 0.077(5) Uani 0.198(5) 1 d D U P A 2
H28D H 1.095896 0.449703 0.627930 0.116 Uiso 0.198(5) 1 calc R U P A 2
H28E H 1.101732 0.524758 0.626081 0.116 Uiso 0.198(5) 1 calc R U P A 2
H28F H 1.000559 0.487153 0.571523 0.116 Uiso 0.198(5) 1 calc R U P A 2
Cl1 Cl 0.3256(5) 0.6536(3) 0.4974(2) 0.0333(8) Uani 0.637(6) 1 d D U P B 1
O2 O 0.2798(9) 0.6182(4) 0.5519(4) 0.072(2) Uani 0.637(6) 1 d D U P B 1
O3 O 0.4914(5) 0.6451(2) 0.4929(3) 0.0621(15) Uani 0.637(6) 1 d D U P B 1
O4 O 0.2949(14) 0.7192(3) 0.5089(7) 0.035(2) Uani 0.637(6) 1 d D U P B 1
O5 O 0.2524(8) 0.6350(2) 0.4380(3) 0.0755(19) Uani 0.637(6) 1 d D U P B 1
Cl1B Cl 0.3023(9) 0.6477(4) 0.4991(4) 0.0351(15) Uani 0.363(6) 1 d D U P B 2
O2B O 0.3545(13) 0.6180(6) 0.5575(5) 0.058(3) Uani 0.363(6) 1 d D U P B 2
O3B O 0.3942(13) 0.6267(4) 0.4472(4) 0.075(3) Uani 0.363(6) 1 d D U P B 2
O4B O 0.316(2) 0.7148(5) 0.5050(11) 0.033(3) Uani 0.363(6) 1 d D U P B 2
O5B O 0.1443(9) 0.6310(4) 0.4831(5) 0.063(2) Uani 0.363(6) 1 d D U P B 2
Cl2 Cl 0.1126(4) 0.42903(17) 0.85776(14) 0.0314(6) Uani 0.650(6) 1 d D U P C 1
O6 O 0.0413(6) 0.4019(3) 0.9136(3) 0.0848(19) Uani 0.650(6) 1 d D U P C 1
O7 O 0.2363(10) 0.3914(5) 0.8364(6) 0.080(3) Uani 0.650(6) 1 d D U P C 1
O8 O 0.1648(8) 0.4884(3) 0.8792(4) 0.077(2) Uani 0.650(6) 1 d D U P C 1
O9 O -0.0073(6) 0.4346(3) 0.8082(2) 0.0640(15) Uani 0.650(6) 1 d D U P C 1
Cl2B Cl 0.1309(8) 0.4303(4) 0.8410(3) 0.0492(16) Uani 0.350(6) 1 d D U P C 2
O6B O 0.1362(14) 0.4664(6) 0.9004(4) 0.059(3) Uani 0.350(6) 1 d D U P C 2
O7B O 0.2586(15) 0.3880(6) 0.8456(9) 0.055(3) Uani 0.350(6) 1 d D U P C 2
O8B O 0.1385(12) 0.4747(4) 0.7911(5) 0.086(3) Uani 0.350(6) 1 d D U P C 2
O9B O -0.0123(10) 0.3972(5) 0.8362(7) 0.088(3) Uani 0.350(6) 1 d D U P C 2
N1 N 0.5481(3) 0.73143(12) 0.74161(11) 0.0280(5) Uani 1 1 d . . . . .
N2 N 0.5035(3) 0.76166(12) 0.68570(12) 0.0285(5) Uani 1 1 d . . . . .
N3 N 0.8159(3) 0.71470(11) 0.65952(11) 0.0254(5) Uani 1 1 d . . . . .
N4 N 0.7142(3) 0.74274(12) 0.61574(11) 0.0268(5) Uani 1 1 d . . . . .
N5 N 0.6304(3) 0.60367(13) 0.81087(12) 0.0328(6) Uani 1 1 d . . . . .
N6 N 0.7340(3) 0.57628(12) 0.85520(12) 0.0288(5) Uani 1 1 d . . . . .
N7 N 0.8949(3) 0.69039(11) 0.80900(11) 0.0255(5) Uani 1 1 d . . . . .
N8 N 0.9513(3) 0.64643(11) 0.85269(11) 0.0245(5) Uani 1 1 d . . . . .
C1 C 0.4861(4) 0.76470(18) 0.79006(17) 0.0410(8) Uani 1 1 d . . . . .
C2 C 0.4016(4) 0.81448(18) 0.7638(2) 0.0500(10) Uani 1 1 d . . . . .
H2 H 0.344497 0.844607 0.787493 0.060 Uiso 1 1 calc R U . . .
C3 C 0.4146(4) 0.81277(15) 0.6978(2) 0.0425(9) Uani 1 1 d . . . . .
C4 C 0.5166(5) 0.7473(2) 0.85984(18) 0.0622(12) Uani 1 1 d . . . . .
H4A H 0.423503 0.726480 0.876459 0.093 Uiso 1 1 calc R U . . .
H4B H 0.539327 0.785302 0.885464 0.093 Uiso 1 1 calc R U . . .
H4C H 0.606846 0.718795 0.863455 0.093 Uiso 1 1 calc R U . . .
C5 C 0.3530(5) 0.8551(2) 0.6451(3) 0.0682(13) Uani 1 1 d . . . . .
H5A H 0.440892 0.876996 0.625517 0.102 Uiso 1 1 calc R U . . .
H5B H 0.281570 0.885988 0.663523 0.102 Uiso 1 1 calc R U . . .
H5C H 0.295930 0.830363 0.611658 0.102 Uiso 1 1 calc R U . . .
C6 C 0.5484(3) 0.73567(15) 0.62457(14) 0.0295(6) Uani 1 1 d . . . . .
H6A H 0.489177 0.757010 0.588473 0.035 Uiso 1 1 calc R U . . .
H6B H 0.520714 0.690544 0.623040 0.035 Uiso 1 1 calc R U . . .
C7 C 0.9581(3) 0.72133(16) 0.63533(15) 0.0326(7) Uani 1 1 d . . . . .
C8 C 0.9450(4) 0.75288(19) 0.57591(16) 0.0441(9) Uani 1 1 d . . . . .
H8 H 1.028724 0.763127 0.548450 0.053 Uiso 1 1 calc R U . . .
C9 C 0.7905(4) 0.76626(17) 0.56455(15) 0.0384(8) Uani 1 1 d . . . . .
C10 C 1.1014(4) 0.6969(2) 0.67085(18) 0.0457(9) Uani 1 1 d . . . . .
H10A H 1.149170 0.730458 0.697610 0.069 Uiso 1 1 calc R U . . .
H10B H 1.176953 0.682266 0.639322 0.069 Uiso 1 1 calc R U . . .
H10C H 1.072259 0.661939 0.698982 0.069 Uiso 1 1 calc R U . . .
C11 C 0.7049(5) 0.8014(2) 0.51093(18) 0.0588(12) Uani 1 1 d . . . . .
H11A H 0.614692 0.776535 0.494650 0.088 Uiso 1 1 calc R U . . .
H11B H 0.776115 0.808971 0.475319 0.088 Uiso 1 1 calc R U . . .
H11C H 0.667809 0.841590 0.527694 0.088 Uiso 1 1 calc R U . . .
C12 C 0.4891(4) 0.58373(17) 0.82642(16) 0.0391(8) Uani 1 1 d . . . . .
C13 C 0.5023(4) 0.54340(18) 0.88042(16) 0.0438(9) Uani 1 1 d . . . . .
H13 H 0.418507 0.522930 0.901219 0.053 Uiso 1 1 calc R U . . .
C14 C 0.6587(4) 0.53926(16) 0.89729(15) 0.0353(7) Uani 1 1 d . . . . .
C15 C 0.3448(4) 0.6037(2) 0.78828(19) 0.0569(11) Uani 1 1 d . . . . .
H15A H 0.297647 0.639924 0.809536 0.085 Uiso 1 1 calc R U . . .
H15B H 0.269021 0.568999 0.786292 0.085 Uiso 1 1 calc R U . . .
H15C H 0.372821 0.615207 0.743958 0.085 Uiso 1 1 calc R U . . .
C16 C 0.7436(5) 0.50293(18) 0.95037(17) 0.0473(9) Uani 1 1 d . . . . .
H16A H 0.825405 0.476979 0.931457 0.071 Uiso 1 1 calc R U . . .
H16B H 0.668803 0.475903 0.972291 0.071 Uiso 1 1 calc R U . . .
H16C H 0.792213 0.532134 0.982079 0.071 Uiso 1 1 calc R U . . .
C17 C 0.8997(3) 0.58220(14) 0.84518(14) 0.0275(6) Uani 1 1 d . . . . .
H17A H 0.922592 0.567349 0.800800 0.033 Uiso 1 1 calc R U . . .
H17B H 0.958890 0.555408 0.876993 0.033 Uiso 1 1 calc R U . . .
C18 C 1.0488(3) 0.67315(15) 0.89871(14) 0.0299(6) Uani 1 1 d . . . . .
C19 C 1.0536(4) 0.73552(16) 0.88457(16) 0.0374(7) Uani 1 1 d . . . . .
H19 H 1.111783 0.766720 0.908128 0.045 Uiso 1 1 calc R U . . .
C20 C 0.9572(4) 0.74498(15) 0.82918(15) 0.0328(7) Uani 1 1 d . . . . .
C21 C 1.1292(4) 0.63585(18) 0.95138(17) 0.0436(8) Uani 1 1 d . . . . .
H21A H 1.051682 0.621520 0.982232 0.065 Uiso 1 1 calc R U . . .
H21B H 1.208292 0.662016 0.974337 0.065 Uiso 1 1 calc R U . . .
H21C H 1.180741 0.599426 0.932302 0.065 Uiso 1 1 calc R U . . .
C22 C 0.9212(5) 0.80493(16) 0.79424(19) 0.0503(10) Uani 1 1 d . . . . .
H22A H 0.992623 0.809937 0.758237 0.076 Uiso 1 1 calc R U . . .
H22B H 0.934929 0.840175 0.824624 0.076 Uiso 1 1 calc R U . . .
H22C H 0.812206 0.804091 0.776888 0.076 Uiso 1 1 calc R U . . .

loop_
_atom_site_aniso_label
_atom_site_aniso_U_11
_atom_site_aniso_U_22
_atom_site_aniso_U_33
_atom_site_aniso_U_23
_atom_site_aniso_U_13
_atom_site_aniso_U_12
Zn1 0.02214(16) 0.02342(17) 0.01799(15) 0.00193(12) -0.00280(11) 0.00158(13)
O1 0.066(2) 0.0265(15) 0.0364(17) -0.0049(13) 0.0023(16) 0.0007(15)
P1 0.0487(8) 0.0237(7) 0.0350(8) -0.0083(6) -0.0110(6) 0.0059(6)
C23 0.085(4) 0.064(3) 0.055(3) -0.013(2) -0.012(3) 0.025(3)
C24 0.111(5) 0.077(4) 0.049(3) -0.032(3) -0.031(3) 0.042(4)
C25 0.072(3) 0.062(3) 0.090(4) -0.030(3) -0.018(3) 0.013(3)
C26 0.061(4) 0.053(4) 0.160(8) 0.000(5) 0.010(5) -0.008(3)
C27 0.062(3) 0.044(3) 0.054(3) -0.017(2) -0.014(2) 0.013(2)
C28 0.050(3) 0.076(4) 0.059(3) -0.026(3) -0.014(2) -0.004(3)
O1B 0.047(5) 0.026(4) 0.036(5) -0.010(4) 0.000(4) 0.004(4)
P1B 0.067(3) 0.036(3) 0.056(3) -0.015(3) -0.012(3) 0.016(3)
C23B 0.069(6) 0.046(5) 0.048(5) -0.016(5) -0.014(5) 0.013(5)
C24B 0.091(10) 0.066(10) 0.062(9) -0.007(8) 0.003(9) 0.015(9)
C25B 0.060(5) 0.045(5) 0.062(6) -0.016(6) -0.011(6) 0.015(5)
C26B 0.051(9) 0.043(9) 0.075(11) 0.009(9) 0.013(9) -0.004(8)
C27B 0.066(5) 0.047(5) 0.053(5) -0.020(5) -0.017(5) 0.008(5)
C28B 0.065(9) 0.073(10) 0.092(10) 0.001(9) -0.018(9) -0.002(9)
Cl1 0.0430(13) 0.0288(14) 0.0272(12) 0.0013(9) -0.0096(9) 0.0084(10)
O2 0.086(5) 0.049(3) 0.083(4) 0.030(3) 0.032(4) 0.009(4)
O3 0.049(3) 0.067(3) 0.070(3) 0.002(2) 0.008(2) 0.027(2)
O4 0.040(4) 0.027(3) 0.039(4) -0.004(3) -0.015(3) 0.009(2)
O5 0.108(5) 0.045(3) 0.069(3) -0.025(2) -0.053(3) 0.018(3)
Cl1B 0.042(2) 0.025(2) 0.038(2) -0.0026(16) 0.0000(16) 0.0070(17)
O2B 0.075(6) 0.040(4) 0.057(5) 0.009(4) -0.024(5) 0.005(5)
O3B 0.099(6) 0.063(5) 0.065(5) -0.014(4) 0.038(5) 0.007(5)
O4B 0.041(6) 0.029(6) 0.029(5) -0.005(4) -0.010(5) 0.003(4)
O5B 0.050(4) 0.043(4) 0.094(6) -0.006(4) -0.026(4) -0.010(3)
Cl2 0.0239(10) 0.0266(8) 0.0435(11) -0.0003(8) -0.0019(9) 0.0007(7)
O6 0.075(3) 0.104(4) 0.077(3) 0.042(3) 0.021(3) 0.014(3)
O7 0.062(4) 0.080(5) 0.097(5) -0.023(4) -0.003(4) 0.029(4)
O8 0.038(3) 0.043(3) 0.148(6) -0.014(3) -0.019(3) 0.000(2)
O9 0.060(3) 0.084(4) 0.045(3) -0.003(2) -0.024(2) 0.009(3)
Cl2B 0.0354(19) 0.034(2) 0.079(4) -0.014(2) 0.016(2) -0.0015(14)
O6B 0.053(5) 0.084(7) 0.039(4) -0.031(5) -0.011(4) 0.016(5)
O7B 0.040(5) 0.040(5) 0.089(7) 0.021(5) 0.026(5) 0.020(4)
O8B 0.098(6) 0.074(6) 0.087(6) 0.030(5) 0.016(5) 0.028(5)
O9B 0.053(5) 0.084(6) 0.129(8) -0.031(6) 0.014(5) -0.017(5)
N1 0.0283(12) 0.0330(14) 0.0226(12) -0.0022(10) -0.0013(10) 0.0076(10)
N2 0.0223(11) 0.0267(13) 0.0360(14) 0.0033(10) -0.0057(10) 0.0028(10)
N3 0.0259(12) 0.0280(13) 0.0220(11) 0.0033(9) -0.0027(9) -0.0026(10)
N4 0.0283(12) 0.0301(13) 0.0216(11) 0.0070(10) -0.0058(9) -0.0063(10)
N5 0.0254(12) 0.0432(16) 0.0294(13) 0.0153(11) -0.0071(10) -0.0034(11)
N6 0.0280(12) 0.0318(14) 0.0259(12) 0.0086(10) -0.0056(10) -0.0015(10)
N7 0.0268(12) 0.0274(12) 0.0218(11) 0.0020(9) -0.0053(9) -0.0006(10)
N8 0.0231(11) 0.0298(13) 0.0200(11) -0.0004(9) -0.0056(9) 0.0030(10)
C1 0.0303(16) 0.052(2) 0.0406(18) -0.0185(16) 0.0018(14) 0.0059(15)
C2 0.0346(18) 0.040(2) 0.075(3) -0.0207(19) 0.0037(18) 0.0111(15)
C3 0.0263(15) 0.0255(16) 0.075(3) 0.0005(16) -0.0044(16) 0.0049(13)
C4 0.060(3) 0.093(3) 0.0338(19) -0.022(2) 0.0070(18) 0.016(2)
C5 0.049(2) 0.044(2) 0.110(4) 0.026(2) -0.014(2) 0.0170(19)
C6 0.0261(14) 0.0350(16) 0.0264(14) 0.0074(12) -0.0101(11) -0.0056(12)
C7 0.0282(15) 0.0408(18) 0.0289(15) 0.0020(13) 0.0015(12) -0.0057(13)
C8 0.0341(17) 0.065(2) 0.0332(17) 0.0112(16) 0.0047(14) -0.0172(16)
C9 0.0414(18) 0.047(2) 0.0261(15) 0.0128(14) -0.0030(13) -0.0162(15)
C10 0.0256(16) 0.069(3) 0.0429(19) 0.0087(18) 0.0016(14) 0.0024(16)
C11 0.055(2) 0.083(3) 0.037(2) 0.033(2) -0.0124(17) -0.022(2)
C12 0.0292(16) 0.055(2) 0.0332(17) 0.0112(15) -0.0019(13) -0.0093(15)
C13 0.0428(19) 0.056(2) 0.0328(17) 0.0123(16) 0.0042(15) -0.0167(17)
C14 0.0412(18) 0.0384(18) 0.0262(15) 0.0080(13) -0.0003(13) -0.0031(14)
C15 0.0271(17) 0.094(3) 0.049(2) 0.027(2) -0.0076(15) -0.0099(19)
C16 0.061(2) 0.048(2) 0.0324(17) 0.0199(16) 0.0005(16) 0.0045(18)
C17 0.0263(14) 0.0292(15) 0.0265(14) 0.0022(11) -0.0066(11) 0.0034(12)
C18 0.0215(13) 0.0434(18) 0.0242(14) -0.0090(13) -0.0063(11) 0.0054(12)
C19 0.0353(17) 0.0401(19) 0.0360(17) -0.0119(14) -0.0099(13) -0.0046(14)
C20 0.0345(16) 0.0303(16) 0.0333(16) -0.0050(13) -0.0031(13) -0.0045(13)
C21 0.0411(18) 0.054(2) 0.0342(17) -0.0091(16) -0.0181(14) 0.0135(16)
C22 0.070(3) 0.0267(17) 0.053(2) -0.0019(16) -0.0151(19) -0.0115(17)

loop_
_atom_type_symbol
_atom_type_description
_atom_type_scat_dispersion_real
_atom_type_scat_dispersion_imag
_atom_type_scat_source
C C 0.0033 0.0016 'International Tables Vol C Tables 4.2.6.8 and 6.1.1.4'
H H 0.0000 0.0000 'International Tables Vol C Tables 4.2.6.8 and 6.1.1.4'
Cl Cl 0.1484 0.1585 'International Tables Vol C Tables 4.2.6.8 and 6.1.1.4'
N N 0.0061 0.0033 'International Tables Vol C Tables 4.2.6.8 and 6.1.1.4'
O O 0.0106 0.0060 'International Tables Vol C Tables 4.2.6.8 and 6.1.1.4'
P P 0.1023 0.0942 'International Tables Vol C Tables 4.2.6.8 and 6.1.1.4'
Zn Zn 0.2839 1.4301 'International Tables Vol C Tables 4.2.6.8 and 6.1.1.4'

loop_
_geom_angle_atom_site_label_1
_geom_angle_atom_site_label_2
_geom_angle_atom_site_label_3
_geom_angle
_geom_angle_site_symmetry_1
_geom_angle_site_symmetry_3
_geom_angle_publ_flag
O1 Zn1 N7 114.86(15) . . ?
O1B Zn1 N7 137.0(4) . . ?
O1 Zn1 N1 137.04(15) . . ?
O1B Zn1 N1 114.9(4) . . ?
N7 Zn1 N1 108.04(10) . . ?
O1 Zn1 N3 87.93(11) . . ?
O1B Zn1 N3 83.1(4) . . ?
N7 Zn1 N3 98.43(9) . . ?
N1 Zn1 N3 88.10(10) . . ?
O1 Zn1 N5 83.38(12) . . ?
O1B Zn1 N5 87.8(4) . . ?
N7 Zn1 N5 87.79(9) . . ?
N1 Zn1 N5 96.35(10) . . ?
N3 Zn1 N5 170.88(10) . . ?
P1 O1 Zn1 155.5(3) . . ?
O1 P1 C25 109.8(3) . . ?
O1 P1 C27 112.1(2) . . ?
C25 P1 C27 107.7(3) . . ?
O1 P1 C23 111.9(3) . . ?
C25 P1 C23 106.5(3) . . ?
C27 P1 C23 108.7(3) . . ?
C24 C23 P1 117.5(5) . . ?
C24 C23 H23A 107.9 . . ?
P1 C23 H23A 107.9 . . ?
C24 C23 H23B 107.9 . . ?
P1 C23 H23B 107.9 . . ?
H23A C23 H23B 107.2 . . ?
C23 C24 H24A 109.5 . . ?
C23 C24 H24B 109.5 . . ?
H24A C24 H24B 109.5 . . ?
C23 C24 H24C 109.5 . . ?
H24A C24 H24C 109.5 . . ?
H24B C24 H24C 109.5 . . ?
C26 C25 P1 115.6(5) . . ?
C26 C25 H25A 108.4 . . ?
P1 C25 H25A 108.4 . . ?
C26 C25 H25B 108.4 . . ?
P1 C25 H25B 108.4 . . ?
H25A C25 H25B 107.4 . . ?
C25 C26 H26A 109.5 . . ?
C25 C26 H26B 109.5 . . ?
H26A C26 H26B 109.5 . . ?
C25 C26 H26C 109.5 . . ?
H26A C26 H26C 109.5 . . ?
H26B C26 H26C 109.5 . . ?
C28 C27 P1 110.8(4) . . ?
C28 C27 H27A 109.5 . . ?
P1 C27 H27A 109.5 . . ?
C28 C27 H27B 109.5 . . ?
P1 C27 H27B 109.5 . . ?
H27A C27 H27B 108.1 . . ?
C27 C28 H28A 109.5 . . ?
C27 C28 H28B 109.5 . . ?
H28A C28 H28B 109.5 . . ?
C27 C28 H28C 109.5 . . ?
H28A C28 H28C 109.5 . . ?
H28B C28 H28C 109.5 . . ?
P1B O1B Zn1 152.7(10) . . ?
O1B P1B C27B 118.7(9) . . ?
O1B P1B C25B 106.5(9) . . ?
C27B P1B C25B 109.7(9) . . ?
O1B P1B C23B 107.8(9) . . ?
C27B P1B C23B 104.1(8) . . ?
C25B P1B C23B 109.8(8) . . ?
C24B C23B P1B 119.7(12) . . ?
C24B C23B H23C 107.4 . . ?
P1B C23B H23C 107.4 . . ?
C24B C23B H23D 107.4 . . ?
P1B C23B H23D 107.4 . . ?
H23C C23B H23D 106.9 . . ?
C23B C24B H24D 109.5 . . ?
C23B C24B H24E 109.5 . . ?
H24D C24B H24E 109.5 . . ?
C23B C24B H24F 109.5 . . ?
H24D C24B H24F 109.5 . . ?
H24E C24B H24F 109.5 . . ?
C26B C25B P1B 111.2(11) . . ?
C26B C25B H25C 109.4 . . ?
P1B C25B H25C 109.4 . . ?
C26B C25B H25D 109.4 . . ?
P1B C25B H25D 109.4 . . ?
H25C C25B H25D 108.0 . . ?
C25B C26B H26D 109.5 . . ?
C25B C26B H26E 109.5 . . ?
H26D C26B H26E 109.5 . . ?
C25B C26B H26F 109.5 . . ?
H26D C26B H26F 109.5 . . ?
H26E C26B H26F 109.5 . . ?
C28B C27B P1B 110.7(11) . . ?
C28B C27B H27C 109.5 . . ?
P1B C27B H27C 109.5 . . ?
C28B C27B H27D 109.5 . . ?
P1B C27B H27D 109.5 . . ?
H27C C27B H27D 108.1 . . ?
C27B C28B H28D 109.5 . . ?
C27B C28B H28E 109.5 . . ?
H28D C28B H28E 109.5 . . ?
C27B C28B H28F 109.5 . . ?
H28D C28B H28F 109.5 . . ?
H28E C28B H28F 109.5 . . ?
O5 Cl1 O2 114.1(6) . . ?
O5 Cl1 O3 108.3(5) . . ?
O2 Cl1 O3 106.6(4) . . ?
O5 Cl1 O4 109.8(6) . . ?
O2 Cl1 O4 109.4(6) . . ?
O3 Cl1 O4 108.6(6) . . ?
O2B Cl1B O5B 110.4(7) . . ?
O2B Cl1B O3B 109.2(8) . . ?
O5B Cl1B O3B 107.0(8) . . ?
O2B Cl1B O4B 110.7(9) . . ?
O5B Cl1B O4B 109.9(9) . . ?
O3B Cl1B O4B 109.5(10) . . ?
O7 Cl2 O8 112.3(6) . . ?
O7 Cl2 O9 110.5(5) . . ?
O8 Cl2 O9 111.0(5) . . ?
O7 Cl2 O6 111.2(6) . . ?
O8 Cl2 O6 104.6(5) . . ?
O9 Cl2 O6 106.9(4) . . ?
O8B Cl2B O9B 110.7(9) . . ?
O8B Cl2B O7B 115.1(8) . . ?
O9B Cl2B O7B 110.2(9) . . ?
O8B Cl2B O6B 104.9(7) . . ?
O9B Cl2B O6B 109.0(8) . . ?
O7B Cl2B O6B 106.6(10) . . ?
C1 N1 N2 105.6(3) . . ?
C1 N1 Zn1 132.8(2) . . ?
N2 N1 Zn1 119.29(18) . . ?
C3 N2 N1 111.5(3) . . ?
C3 N2 C6 129.8(3) . . ?
N1 N2 C6 118.7(2) . . ?
C7 N3 N4 105.7(2) . . ?
C7 N3 Zn1 134.7(2) . . ?
N4 N3 Zn1 119.29(17) . . ?
C9 N4 N3 111.3(2) . . ?
C9 N4 C6 129.8(2) . . ?
N3 N4 C6 118.2(2) . . ?
C12 N5 N6 105.6(2) . . ?
C12 N5 Zn1 136.8(2) . . ?
N6 N5 Zn1 117.51(18) . . ?
C14 N6 N5 111.4(2) . . ?
C14 N6 C17 129.4(3) . . ?
N5 N6 C17 118.4(2) . . ?
C20 N7 N8 105.5(2) . . ?
C20 N7 Zn1 134.1(2) . . ?
N8 N7 Zn1 119.76(18) . . ?
C18 N8 N7 110.9(2) . . ?
C18 N8 C17 130.3(2) . . ?
N7 N8 C17 118.7(2) . . ?
N1 C1 C2 109.3(3) . . ?
N1 C1 C4 121.3(3) . . ?
C2 C1 C4 129.4(3) . . ?
C3 C2 C1 107.9(3) . . ?
C3 C2 H2 126.1 . . ?
C1 C2 H2 126.1 . . ?
N2 C3 C2 105.7(3) . . ?
N2 C3 C5 122.5(4) . . ?
C2 C3 C5 131.7(4) . . ?
C1 C4 H4A 109.5 . . ?
C1 C4 H4B 109.5 . . ?
H4A C4 H4B 109.5 . . ?
C1 C4 H4C 109.5 . . ?
H4A C4 H4C 109.5 . . ?
H4B C4 H4C 109.5 . . ?
C3 C5 H5A 109.5 . . ?
C3 C5 H5B 109.5 . . ?
H5A C5 H5B 109.5 . . ?
C3 C5 H5C 109.5 . . ?
H5A C5 H5C 109.5 . . ?
H5B C5 H5C 109.5 . . ?
N2 C6 N4 111.4(2) . . ?
N2 C6 H6A 109.3 . . ?
N4 C6 H6A 109.3 . . ?
N2 C6 H6B 109.3 . . ?
N4 C6 H6B 109.3 . . ?
H6A C6 H6B 108.0 . . ?
N3 C7 C8 109.5(3) . . ?
N3 C7 C10 121.2(3) . . ?
C8 C7 C10 129.3(3) . . ?
C9 C8 C7 107.3(3) . . ?
C9 C8 H8 126.4 . . ?
C7 C8 H8 126.4 . . ?
N4 C9 C8 106.2(3) . . ?
N4 C9 C11 121.5(3) . . ?
C8 C9 C11 132.3(3) . . ?
C7 C10 H10A 109.5 . . ?
C7 C10 H10B 109.5 . . ?
H10A C10 H10B 109.5 . . ?
C7 C10 H10C 109.5 . . ?
H10A C10 H10C 109.5 . . ?
H10B C10 H10C 109.5 . . ?
C9 C11 H11A 109.5 . . ?
C9 C11 H11B 109.5 . . ?
H11A C11 H11B 109.5 . . ?
C9 C11 H11C 109.5 . . ?
H11A C11 H11C 109.5 . . ?
H11B C11 H11C 109.5 . . ?
N5 C12 C13 109.9(3) . . ?
N5 C12 C15 121.2(3) . . ?
C13 C12 C15 128.9(3) . . ?
C14 C13 C12 106.7(3) . . ?
C14 C13 H13 126.6 . . ?
C12 C13 H13 126.6 . . ?
N6 C14 C13 106.4(3) . . ?
N6 C14 C16 122.6(3) . . ?
C13 C14 C16 131.0(3) . . ?
C12 C15 H15A 109.5 . . ?
C12 C15 H15B 109.5 . . ?
H15A C15 H15B 109.5 . . ?
C12 C15 H15C 109.5 . . ?
H15A C15 H15C 109.5 . . ?
H15B C15 H15C 109.5 . . ?
C14 C16 H16A 109.5 . . ?
C14 C16 H16B 109.5 . . ?
H16A C16 H16B 109.5 . . ?
C14 C16 H16C 109.5 . . ?
H16A C16 H16C 109.5 . . ?
H16B C16 H16C 109.5 . . ?
N6 C17 N8 111.3(2) . . ?
N6 C17 H17A 109.4 . . ?
N8 C17 H17A 109.4 . . ?
N6 C17 H17B 109.4 . . ?
N8 C17 H17B 109.4 . . ?
H17A C17 H17B 108.0 . . ?
N8 C18 C19 106.5(3) . . ?
N8 C18 C21 122.2(3) . . ?
C19 C18 C21 131.3(3) . . ?
C18 C19 C20 107.1(3) . . ?
C18 C19 H19 126.4 . . ?
C20 C19 H19 126.4 . . ?
N7 C20 C19 109.9(3) . . ?
N7 C20 C22 121.6(3) . . ?
C19 C20 C22 128.4(3) . . ?
C18 C21 H21A 109.5 . . ?
C18 C21 H21B 109.5 . . ?
H21A C21 H21B 109.5 . . ?
C18 C21 H21C 109.5 . . ?
H21A C21 H21C 109.5 . . ?
H21B C21 H21C 109.5 . . ?
C20 C22 H22A 109.5 . . ?
C20 C22 H22B 109.5 . . ?
H22A C22 H22B 109.5 . . ?
C20 C22 H22C 109.5 . . ?
H22A C22 H22C 109.5 . . ?
H22B C22 H22C 109.5 . . ?

loop_
_geom_bond_atom_site_label_1
_geom_bond_atom_site_label_2
_geom_bond_distance
_geom_bond_site_symmetry_2
_geom_bond_publ_flag
Zn1 O1 1.982(3) . ?
Zn1 O1B 2.021(10) . ?
Zn1 N7 2.050(2) . ?
Zn1 N1 2.060(2) . ?
Zn1 N3 2.118(2) . ?
Zn1 N5 2.149(2) . ?
O1 P1 1.494(3) . ?
P1 C25 1.794(6) . ?
P1 C27 1.795(5) . ?
P1 C23 1.799(6) . ?
C23 C24 1.488(8) . ?
C23 H23A 0.9900 . ?
C23 H23B 0.9900 . ?
C24 H24A 0.9800 . ?
C24 H24B 0.9800 . ?
C24 H24C 0.9800 . ?
C25 C26 1.465(10) . ?
C25 H25A 0.9900 . ?
C25 H25B 0.9900 . ?
C26 H26A 0.9800 . ?
C26 H26B 0.9800 . ?
C26 H26C 0.9800 . ?
C27 C28 1.524(7) . ?
C27 H27A 0.9900 . ?
C27 H27B 0.9900 . ?
C28 H28A 0.9800 . ?
C28 H28B 0.9800 . ?
C28 H28C 0.9800 . ?
O1B P1B 1.501(8) . ?
P1B C27B 1.790(9) . ?
P1B C25B 1.790(10) . ?
P1B C23B 1.798(10) . ?
C23B C24B 1.454(12) . ?
C23B H23C 0.9900 . ?
C23B H23D 0.9900 . ?
C24B H24D 0.9800 . ?
C24B H24E 0.9800 . ?
C24B H24F 0.9800 . ?
C25B C26B 1.489(13) . ?
C25B H25C 0.9900 . ?
C25B H25D 0.9900 . ?
C26B H26D 0.9800 . ?
C26B H26E 0.9800 . ?
C26B H26F 0.9800 . ?
C27B C28B 1.548(11) . ?
C27B H27C 0.9900 . ?
C27B H27D 0.9900 . ?
C28B H28D 0.9800 . ?
C28B H28E 0.9800 . ?
C28B H28F 0.9800 . ?
Cl1 O5 1.404(5) . ?
Cl1 O2 1.416(5) . ?
Cl1 O3 1.428(5) . ?
Cl1 O4 1.443(5) . ?
Cl1B O2B 1.412(7) . ?
Cl1B O5B 1.416(8) . ?
Cl1B O3B 1.417(8) . ?
Cl1B O4B 1.437(7) . ?
Cl2 O7 1.405(6) . ?
Cl2 O8 1.406(6) . ?
Cl2 O9 1.417(4) . ?
Cl2 O6 1.438(5) . ?
Cl2B O8B 1.397(8) . ?
Cl2B O9B 1.408(8) . ?
Cl2B O7B 1.411(8) . ?
Cl2B O6B 1.441(8) . ?
N1 C1 1.345(4) . ?
N1 N2 1.357(3) . ?
N2 C3 1.354(4) . ?
N2 C6 1.436(4) . ?
N3 C7 1.332(4) . ?
N3 N4 1.361(3) . ?
N4 C9 1.352(4) . ?
N4 C6 1.436(4) . ?
N5 C12 1.326(4) . ?
N5 N6 1.372(3) . ?
N6 C14 1.349(4) . ?
N6 C17 1.437(4) . ?
N7 C20 1.337(4) . ?
N7 N8 1.370(3) . ?
N8 C18 1.358(4) . ?
N8 C17 1.443(4) . ?
C1 C2 1.379(5) . ?
C1 C4 1.491(5) . ?
C2 C3 1.362(6) . ?
C2 H2 0.9500 . ?
C3 C5 1.489(5) . ?
C4 H4A 0.9800 . ?
C4 H4B 0.9800 . ?
C4 H4C 0.9800 . ?
C5 H5A 0.9800 . ?
C5 H5B 0.9800 . ?
C5 H5C 0.9800 . ?
C6 H6A 0.9900 . ?
C6 H6B 0.9900 . ?
C7 C8 1.393(4) . ?
C7 C10 1.489(4) . ?
C8 C9 1.356(5) . ?
C8 H8 0.9500 . ?
C9 C11 1.496(5) . ?
C10 H10A 0.9800 . ?
C10 H10B 0.9800 . ?
C10 H10C 0.9800 . ?
C11 H11A 0.9800 . ?
C11 H11B 0.9800 . ?
C11 H11C 0.9800 . ?
C12 C13 1.403(4) . ?
C12 C15 1.492(5) . ?
C13 C14 1.365(5) . ?
C13 H13 0.9500 . ?
C14 C16 1.499(4) . ?
C15 H15A 0.9800 . ?
C15 H15B 0.9800 . ?
C15 H15C 0.9800 . ?
C16 H16A 0.9800 . ?
C16 H16B 0.9800 . ?
C16 H16C 0.9800 . ?
C17 H17A 0.9900 . ?
C17 H17B 0.9900 . ?
C18 C19 1.361(5) . ?
C18 C21 1.487(4) . ?
C19 C20 1.390(4) . ?
C19 H19 0.9500 . ?
C20 C22 1.491(5) . ?
C21 H21A 0.9800 . ?
C21 H21B 0.9800 . ?
C21 H21C 0.9800 . ?
C22 H22A 0.9800 . ?
C22 H22B 0.9800 . ?
C22 H22C 0.9800 . ?
